data_1574086
loop_
_publ_author_name
'Viborg, Anton'
'Dunstan, Maja A.'
'Yutronkie, Nathan J.'
'Chanda, Amit'
'Trier, Felix'
'Pryds, Nini'
'Wilhelm, Fabrice'
'Rogalev, Andrei'
'Pinkowicz, Dawid'
'Pedersen, Kasper S.'

_publ_section_title
;
 Disentangling chemical pressure and superexchange effects in
 lanthanide--organic valence tautomerism
;
_journal_issue 16
_journal_name_full 'Chemical Science'
_journal_page_first 6879
_journal_page_last 6885
_journal_paper_doi 10.1039/D5SC01246E
_journal_volume 16
_journal_year 2025
_chemical_formula_moiety 'C12 H16 I2 N4 O Sr'
_chemical_formula_sum 'C12 H16 I2 N4 O Sr'
_chemical_formula_weight 573.71
_chemical_name_systematic catena-[bis(pyrazine)-tetrahydrofuran-diiodo-samarium(ii)]
_chemical_properties_physical Moisture-sensitive
_space_group_crystal_system monoclinic
_space_group_IT_number 11
_space_group_name_Hall '-P 2yb'
_space_group_name_H-M_alt 'P 1 21/m 1'
_atom_sites_solution_hydrogens geom
_atom_sites_solution_primary dual
_audit_creation_date 2024-11-13
_audit_creation_method
;
Olex2 1.5
(compiled 2024.02.16 svn.r378c4104 for OlexSys, GUI svn.r6928)
;
_audit_update_record
;
2025-01-28 deposited with the CCDC.	2025-03-07 downloaded from the CCDC.
;
_cell_angle_alpha 90
_cell_angle_beta 94.7400(10)
_cell_angle_gamma 90
_cell_formula_units_Z 2
_cell_length_a 9.07390(10)
_cell_length_b 8.20390(10)
_cell_length_c 12.71610(10)
_cell_measurement_reflns_used 8852
_cell_measurement_temperature 294.99(10)
_cell_measurement_theta_max 76.3140
_cell_measurement_theta_min 3.4370
_cell_volume 943.366(17)
_computing_cell_refinement 'CrysAlisPro 1.171.44.68a (Rigaku OD, 2024)'
_computing_data_collection 'CrysAlisPro system (CCD 43.136a 64-bit (release 23-08-2024))'
_computing_data_reduction 'CrysAlisPro 1.171.44.68a (Rigaku OD, 2024)'
_computing_molecular_graphics 'Olex2 1.5 (Dolomanov et al., 2009)'
_computing_publication_material 'Olex2 1.5 (Dolomanov et al., 2009)'
_computing_structure_refinement 'SHELXL 2019/3 (Sheldrick, 2015)'
_computing_structure_solution 'SHELXT 2018/2 (Sheldrick, 2018)'
_diffrn_ambient_environment air
_diffrn_ambient_temperature 294.99(10)
_diffrn_detector 'CCD plate'
_diffrn_detector_area_resol_mean 10.6146
_diffrn_detector_type Atlas
_diffrn_measured_fraction_theta_full 1.000
_diffrn_measured_fraction_theta_max 0.993
_diffrn_measurement_details
;
List of Runs (angles in degrees, time in seconds):

  # Type    Start    End  Width  t~exp~   \w     \q     \k     \f   Frames
#--------------------------------------------------------------------------
  1  \w    -81.00  15.00   1.00    5.00    --  -41.18  99.00-134.00   96
  2  \w      6.00  81.00   1.00    5.00    --   41.18 -99.00 119.00   75
  3  \w     32.00 107.00   1.00   15.00    --  112.00 -99.00 119.00   75
  4  \w    104.00 178.00   1.00   15.00    --  112.00  99.00-134.00   74
  5  \w   -121.00   0.00   1.00    5.00    --  -41.18 -19.00  90.00  121
  6  \w   -121.00   0.00   1.00    5.00    --  -41.18 -19.00  90.00  121
  7  \w     17.00 115.00   1.00    5.00    --   41.18  38.00  60.00   98
  8  \w    104.00 178.00   1.00   15.00    --  112.00 111.00-180.00   74
  9  \w     39.00 109.00   1.00   15.00    --  112.00-111.00-150.00   70
 10  \w     39.00 109.00   1.00   15.00    --  112.00-111.00-150.00   70
 11  \w    104.00 178.00   1.00   15.00    --  112.00 111.00 120.00   74
 12  \w    103.00 178.00   1.00   15.00    --  112.00  77.00-150.00   75
 13  \w    103.00 178.00   1.00   15.00    --  112.00  77.00-150.00   75
 14  \w     39.00 138.00   1.00   15.00    --  112.00 -45.00 120.00   99
 15  \w     36.00 145.00   1.00   15.00    --  112.00 -77.00 120.00  109
 16  \w     36.00 140.00   1.00   15.00    --  112.00 -30.00 120.00  104
 17  \w     36.00 140.00   1.00   15.00    --  112.00 -30.00 120.00  104
 18  \w     39.00 109.00   1.00   15.00    --  112.00-111.00  60.00   70
 19  \w    104.00 178.00   1.00   15.00    --  112.00 111.00  90.00   74
 20  \w    -69.00  32.00   1.00    5.00    --  -41.18  57.00  30.00  101
 21  \w   -115.00 -17.00   1.00    5.00    --  -41.18 -38.00-120.00   98
;
_diffrn_measurement_device 'four-circle diffractometer'
_diffrn_measurement_device_type 'SuperNova, Dual, Cu at home/near, Atlas'
_diffrn_measurement_method '\w scans'
_diffrn_orient_matrix_type 'CrysAlisPro convention (1999,Acta A55,543-557)'
_diffrn_orient_matrix_UB_11 -0.0515093000
_diffrn_orient_matrix_UB_12 0.1773255000
_diffrn_orient_matrix_UB_13 0.0132324000
_diffrn_orient_matrix_UB_21 0.0154692000
_diffrn_orient_matrix_UB_22 -0.0206271000
_diffrn_orient_matrix_UB_23 0.1208135000
_diffrn_orient_matrix_UB_31 0.1615661000
_diffrn_orient_matrix_UB_32 0.0584613000
_diffrn_orient_matrix_UB_33 0.0032059000
_diffrn_radiation_monochromator mirror
_diffrn_radiation_probe x-ray
_diffrn_radiation_type 'Cu K\a'
_diffrn_radiation_wavelength 1.54184
_diffrn_reflns_av_R_equivalents 0.0408
_diffrn_reflns_av_unetI/netI 0.0210
_diffrn_reflns_Laue_measured_fraction_full 1.000
_diffrn_reflns_Laue_measured_fraction_max 0.993
_diffrn_reflns_limit_h_max 11
_diffrn_reflns_limit_h_min -8
_diffrn_reflns_limit_k_max 10
_diffrn_reflns_limit_k_min -9
_diffrn_reflns_limit_l_max 16
_diffrn_reflns_limit_l_min -15
_diffrn_reflns_number 9871
_diffrn_reflns_point_group_measured_fraction_full 1.000
_diffrn_reflns_point_group_measured_fraction_max 0.993
_diffrn_reflns_theta_full 67.684
_diffrn_reflns_theta_max 76.462
_diffrn_reflns_theta_min 3.488
_diffrn_source 'micro-focus sealed X-ray tube'
_diffrn_source_type 'SuperNova (Cu) X-ray Source'
_exptl_absorpt_coefficient_mu 29.678
_exptl_absorpt_correction_T_max 0.583
_exptl_absorpt_correction_T_min 0.031
_exptl_absorpt_correction_type gaussian
_exptl_absorpt_process_details
;
CrysAlisPro 1.171.44.68a (Rigaku Oxford Diffraction, 2024)
Numerical absorption correction based on gaussian integration over
a multifaceted crystal model
Empirical absorption correction using spherical harmonics,
implemented in SCALE3 ABSPACK scaling algorithm.
;
_exptl_crystal_colour 'clear light colourless'
_exptl_crystal_colour_lustre clear
_exptl_crystal_colour_modifier light
_exptl_crystal_colour_primary colourless
_exptl_crystal_density_diffrn 2.020
_exptl_crystal_description plank
_exptl_crystal_F_000 536
_exptl_crystal_preparation
'A warm solution of strontiumdiiodide in tetrahydrofuran was added to a melt of pyrazine and left to cool'
_exptl_crystal_recrystallization_method 'Single crystals were obtained directly from the reaction mixture'
_exptl_crystal_size_max 0.473
_exptl_crystal_size_mid 0.112
_exptl_crystal_size_min 0.09
_refine_diff_density_max 1.489
_refine_diff_density_min -1.351
_refine_diff_density_rms 0.180
_refine_ls_extinction_coef 0.0022(2)
_refine_ls_extinction_expression Fc^*^=kFc[1+0.001xFc^2^\l^3^/sin(2\q)]^-1/4^
_refine_ls_extinction_method 'SHELXL-2019/2 (Sheldrick 2019)'
_refine_ls_goodness_of_fit_ref 1.087
_refine_ls_hydrogen_treatment constr
_refine_ls_matrix_type full
_refine_ls_number_parameters 116
_refine_ls_number_reflns 2106
_refine_ls_number_restraints 30
_refine_ls_restrained_S_all 1.097
_refine_ls_R_factor_all 0.0365
_refine_ls_R_factor_gt 0.0364
_refine_ls_shift/su_max 0.001
_refine_ls_shift/su_mean 0.000
_refine_ls_structure_factor_coef Fsqd
_refine_ls_weighting_details 'w=1/[\s^2^(Fo^2^)+(0.0716P)^2^+0.9240P] where P=(Fo^2^+2Fc^2^)/3'
_refine_ls_weighting_scheme calc
_refine_ls_wR_factor_gt 0.1039
_refine_ls_wR_factor_ref 0.1042
_reflns_Friedel_coverage 0.000
_reflns_number_gt 2082
_reflns_number_total 2106
_reflns_threshold_expression 'I > 2\s(I)'
_cod_data_source_file d5sc01246e2.cif
_cod_data_source_block SrI2pyz2thf_295K
_cod_depositor_comments 'Adding full bibliography for 1574084--1574088.cif.'
_cod_database_code 1574086
_shelx_shelxl_version_number 2019/3
_chemical_oxdiff_formula 'C12 H16 N4 O Sr I2'
_shelx_space_group_comment
;
The symmetry employed for this shelxl refinement is uniquely defined
by the following loop, which should always be used as a source of
symmetry information in preference to the above space-group names.
They are only intended as comments.
;
_shelx_estimated_absorpt_t_max 0.175
_shelx_estimated_absorpt_t_min 0.025
_diffrn_oxdiff_digest_od_ed
;

;
_olex2_refinement_description
;
1. Fixed Uiso
 At 1.2 times of:
  All C(H) groups, All C(H,H) groups
2. Uiso/Uaniso restraints and constraints
O1 \\sim C6 \\sim C8 \\sim C7 \\sim C5: within 2A with sigma of 0.02 and sigma
for terminal atoms of 0.04 within 2A
3. Others
 Fixed Sof: C6(0.5) H6A(0.5) H6B(0.5) C8(0.5) H8A(0.5) H8B(0.5) C7(0.5)
 H7A(0.5) H7B(0.5) C5(0.5) H5A(0.5) H5B(0.5)
4.a Secondary CH2 refined with riding coordinates:
 C6(H6A,H6B), C8(H8A,H8B), C7(H7A,H7B), C5(H5A,H5B)
4.b Aromatic/amide H refined with riding coordinates:
 C4(H4), C3(H3), C2(H2), C1(H1)
;
_olex2_exptl_crystal_mounting_method
'Crystals were covered in polybutene oil under an inert atmosphere and transferred to a nylon loop placed under a stream of nitrogen gas'
_olex2_submission_special_instructions 'No special instructions were received'
_oxdiff_exptl_absorpt_empirical_details
;
Empirical correction (ABSPACK) includes:
- Absorption correction using spherical harmonics
- Frame scaling
;
_oxdiff_exptl_absorpt_empirical_full_max 3.113
_oxdiff_exptl_absorpt_empirical_full_min 0.491

loop_
_space_group_symop_operation_xyz
'x, y, z'
'-x, y+1/2, -z'
'-x, -y, -z'
'x, -y-1/2, z'

loop_
_atom_site_label
_atom_site_type_symbol
_atom_site_fract_x
_atom_site_fract_y
_atom_site_fract_z
_atom_site_U_iso_or_equiv
_atom_site_adp_type
_atom_site_occupancy
_atom_site_site_symmetry_order
_atom_site_calc_flag
_atom_site_refinement_flags_posn
_atom_site_refinement_flags_adp
_atom_site_refinement_flags_occupancy
_atom_site_disorder_assembly
_atom_site_disorder_group
I2 I 1.01093(4) 0.250000 0.90275(3) 0.04248(17) Uani 1 2 d S T P . .
I1 I 0.38291(4) 0.250000 0.63049(3) 0.04660(18) Uani 1 2 d S T P . .
Sr1 Sr 0.69902(4) 0.250000 0.76412(3) 0.02400(17) Uani 1 2 d S T P A .
N2 N 0.7422(4) 0.5799(4) 0.7349(2) 0.0390(7) Uani 1 1 d . . . . .
N1 N 0.5664(4) 0.4321(4) 0.9148(3) 0.0453(8) Uani 1 1 d . . . . .
C4 C 0.8420(5) 0.6667(5) 0.7938(3) 0.0443(9) Uani 1 1 d . . . . .
H4 H 0.914142 0.611972 0.836366 0.053 Uiso 1 1 calc R U . . .
C3 C 0.6452(5) 0.6675(5) 0.6743(3) 0.0489(10) Uani 1 1 d . . . . .
H3 H 0.574571 0.613130 0.630187 0.059 Uiso 1 1 calc R U . . .
C2 C 0.6440(5) 0.4739(6) 1.0042(4) 0.0516(10) Uani 1 1 d . . . . .
H2 H 0.745724 0.457190 1.010144 0.062 Uiso 1 1 calc R U . . .
C1 C 0.4212(5) 0.4590(6) 0.9118(3) 0.0519(10) Uani 1 1 d . . . . .
H1 H 0.362080 0.431707 0.851137 0.062 Uiso 1 1 calc R U . . .
O1 O 0.8103(5) 0.250000 0.5850(3) 0.0533(10) Uani 1 2 d S TU P . .
C6 C 0.9495(12) 0.190(2) 0.5719(9) 0.094(4) Uani 0.5 1 d . U P A -1
H6A H 0.958592 0.080821 0.600496 0.112 Uiso 0.5 1 calc R U P A -1
H6B H 1.023061 0.258319 0.610214 0.112 Uiso 0.5 1 calc R U P A -1
C8 C 0.9766(17) 0.187(2) 0.4598(10) 0.111(5) Uani 0.5 1 d . U P A -1
H8A H 1.009890 0.080634 0.439242 0.133 Uiso 0.5 1 calc R U P A -1
H8B H 1.050249 0.267820 0.444536 0.133 Uiso 0.5 1 calc R U P A -1
C7 C 0.8311(16) 0.227(5) 0.4044(8) 0.101(6) Uani 0.5 1 d . U P A -1
H7A H 0.841910 0.305231 0.348227 0.121 Uiso 0.5 1 calc R U P A -1
H7B H 0.783394 0.130011 0.374662 0.121 Uiso 0.5 1 calc R U P A -1
C5 C 0.7450(13) 0.2981(18) 0.4869(8) 0.082(4) Uani 0.5 1 d . U P A -1
H5A H 0.744593 0.416098 0.481713 0.098 Uiso 0.5 1 calc R U P A -1
H5B H 0.643517 0.260022 0.478022 0.098 Uiso 0.5 1 calc R U P A -1

loop_
_atom_site_aniso_label
_atom_site_aniso_U_11
_atom_site_aniso_U_22
_atom_site_aniso_U_33
_atom_site_aniso_U_23
_atom_site_aniso_U_13
_atom_site_aniso_U_12
I2 0.0330(2) 0.0409(3) 0.0509(3) 0.000 -0.01236(15) 0.000
I1 0.0352(2) 0.0673(3) 0.0356(2) 0.000 -0.00744(15) 0.000
Sr1 0.0261(3) 0.0234(3) 0.0224(2) 0.000 0.00107(17) 0.000
N2 0.0537(19) 0.0293(15) 0.0339(14) -0.0006(12) 0.0026(13) -0.0011(13)
N1 0.0477(17) 0.0467(19) 0.0436(16) -0.0153(15) 0.0167(14) -0.0053(15)
C4 0.054(2) 0.0311(19) 0.046(2) 0.0025(16) -0.0080(17) 0.0045(16)
C3 0.065(3) 0.036(2) 0.0420(19) -0.0014(16) -0.0160(18) -0.0056(18)
C2 0.0436(19) 0.057(3) 0.056(2) -0.022(2) 0.0144(17) -0.0031(18)
C1 0.048(2) 0.062(3) 0.047(2) -0.020(2) 0.0093(17) -0.003(2)
O1 0.048(2) 0.075(3) 0.0380(19) 0.000 0.0075(17) 0.000
C6 0.068(5) 0.153(12) 0.066(5) 0.029(6) 0.044(5) 0.039(6)
C8 0.109(8) 0.150(13) 0.082(7) 0.005(7) 0.054(7) 0.036(8)
C7 0.123(8) 0.130(16) 0.051(4) -0.010(9) 0.015(5) -0.001(11)
C5 0.073(5) 0.120(12) 0.054(4) 0.029(5) 0.009(4) 0.027(6)

loop_
_atom_type_symbol
_atom_type_description
_atom_type_scat_dispersion_real
_atom_type_scat_dispersion_imag
_atom_type_scat_source
C C 0.0181 0.0091 'International Tables Vol C Tables 4.2.6.8 and 6.1.1.4'
H H 0.0000 0.0000 'International Tables Vol C Tables 4.2.6.8 and 6.1.1.4'
N N 0.0311 0.0180 'International Tables Vol C Tables 4.2.6.8 and 6.1.1.4'
O O 0.0492 0.0322 'International Tables Vol C Tables 4.2.6.8 and 6.1.1.4'
Sr Sr -0.3528 1.8200 'International Tables Vol C Tables 4.2.6.8 and 6.1.1.4'
I I -0.3257 6.8362 'International Tables Vol C Tables 4.2.6.8 and 6.1.1.4'

loop_
_exptl_crystal_face_index_h
_exptl_crystal_face_index_k
_exptl_crystal_face_index_l
_exptl_crystal_face_perp_dist
0 -1 0 0.2519
0 1 0 0.2208
0 0 -1 0.0328
0 0 1 0.0738
1 0 0 0.0244
-1 0 0 0.0762
1 0 2 0.0636
-1 0 -2 0.0377
1 0 -2 0.0177
-1 0 2 0.0723

loop_
_geom_angle_atom_site_label_1
_geom_angle_atom_site_label_2
_geom_angle_atom_site_label_3
_geom_angle
_geom_angle_site_symmetry_1
_geom_angle_site_symmetry_3
_geom_angle_publ_flag
I2 Sr1 I1 178.629(13) . . ?
N2 Sr1 I2 86.87(7) 4_565 . ?
N2 Sr1 I2 86.87(7) . . ?
N2 Sr1 I1 93.39(7) 4_565 . ?
N2 Sr1 I1 93.39(7) . . ?
N2 Sr1 N2 156.56(13) 4_565 . ?
N2 Sr1 N1 68.94(10) . . ?
N2 Sr1 N1 133.85(10) 4_565 . ?
N2 Sr1 N1 133.85(10) . 4_565 ?
N2 Sr1 N1 68.94(10) 4_565 4_565 ?
N1 Sr1 I2 91.93(8) 4_565 . ?
N1 Sr1 I2 91.93(8) . . ?
N1 Sr1 I1 86.91(8) . . ?
N1 Sr1 I1 86.91(8) 4_565 . ?
N1 Sr1 N1 64.99(15) . 4_565 ?
O1 Sr1 I2 95.37(10) . . ?
O1 Sr1 I1 86.00(10) . . ?
O1 Sr1 N2 79.06(6) . 4_565 ?
O1 Sr1 N2 79.06(6) . . ?
O1 Sr1 N1 146.71(8) . 4_565 ?
O1 Sr1 N1 146.71(8) . . ?
C4 N2 Sr1 123.0(2) . . ?
C3 N2 Sr1 120.8(3) . . ?
C3 N2 C4 115.0(3) . . ?
C2 N1 Sr1 119.9(3) . . ?
C2 N1 C1 115.7(3) . . ?
C1 N1 Sr1 123.5(3) . . ?
N2 C4 C4 122.3(2) . 4_575 ?
N2 C4 H4 118.8 . . ?
C4 C4 H4 118.8 4_575 . ?
N2 C3 C3 122.7(2) . 4_575 ?
N2 C3 H3 118.7 . . ?
C3 C3 H3 118.7 4_575 . ?
N1 C2 H2 118.9 . . ?
N1 C2 C1 122.3(4) . 3_667 ?
C1 C2 H2 118.9 3_667 . ?
N1 C1 C2 122.1(4) . 3_667 ?
N1 C1 H1 119.0 . . ?
C2 C1 H1 119.0 3_667 . ?
C6 O1 Sr1 122.6(5) . . ?
C6 O1 C5 108.6(7) . . ?
C5 O1 Sr1 128.7(5) . . ?
O1 C6 H6A 109.5 . . ?
O1 C6 H6B 109.5 . . ?
O1 C6 C8 110.6(10) . . ?
H6A C6 H6B 108.1 . . ?
C8 C6 H6A 109.5 . . ?
C8 C6 H6B 109.5 . . ?
C6 C8 H8A 110.9 . . ?
C6 C8 H8B 110.9 . . ?
C6 C8 C7 104.1(10) . . ?
H8A C8 H8B 108.9 . . ?
C7 C8 H8A 110.9 . . ?
C7 C8 H8B 110.9 . . ?
C8 C7 H7A 110.8 . . ?
C8 C7 H7B 110.8 . . ?
H7A C7 H7B 108.9 . . ?
C5 C7 C8 104.6(10) . . ?
C5 C7 H7A 110.8 . . ?
C5 C7 H7B 110.8 . . ?
O1 C5 C7 108.2(12) . . ?
O1 C5 H5A 110.1 . . ?
O1 C5 H5B 110.1 . . ?
C7 C5 H5A 110.1 . . ?
C7 C5 H5B 110.1 . . ?
H5A C5 H5B 108.4 . . ?

loop_
_geom_bond_atom_site_label_1
_geom_bond_atom_site_label_2
_geom_bond_distance
_geom_bond_site_symmetry_2
_geom_bond_publ_flag
I2 Sr1 3.2083(4) . ?
I1 Sr1 3.2107(4) . ?
Sr1 N2 2.764(3) . ?
Sr1 N2 2.764(3) 4_565 ?
Sr1 N1 2.781(3) 4_565 ?
Sr1 N1 2.781(3) . ?
Sr1 O1 2.567(4) . ?
N2 C4 1.332(5) . ?
N2 C3 1.332(5) . ?
N1 C2 1.332(6) . ?
N1 C1 1.334(5) . ?
C4 C4 1.367(8) 4_575 ?
C4 H4 0.9300 . ?
C3 C3 1.354(9) 4_575 ?
C3 H3 0.9300 . ?
C2 H2 0.9300 . ?
C2 C1 1.378(6) 3_667 ?
C1 H1 0.9300 . ?
O1 C6 1.377(11) . ?
O1 C5 1.393(11) . ?
C6 H6A 0.9700 . ?
C6 H6B 0.9700 . ?
C6 C8 1.466(14) . ?
C8 H8A 0.9700 . ?
C8 H8B 0.9700 . ?
C8 C7 1.48(2) . ?
C7 H7A 0.9700 . ?
C7 H7B 0.9700 . ?
C7 C5 1.48(2) . ?
C5 H5A 0.9700 . ?
C5 H5B 0.9700 . ?

loop_
_geom_torsion_atom_site_label_1
_geom_torsion_atom_site_label_2
_geom_torsion_atom_site_label_3
_geom_torsion_atom_site_label_4
_geom_torsion
_geom_torsion_site_symmetry_1
_geom_torsion_site_symmetry_2
_geom_torsion_site_symmetry_3
_geom_torsion_site_symmetry_4
_geom_torsion_publ_flag
Sr1 N2 C4 C4 -166.09(9) . . . 4_575 ?
Sr1 N2 C3 C3 166.38(8) . . . 4_575 ?
Sr1 N1 C2 C1 -169.5(4) . . . 3_667 ?
Sr1 N1 C1 C2 169.1(4) . . . 3_667 ?
Sr1 O1 C6 C8 173.1(10) . . . . ?
Sr1 O1 C5 C7 -161.7(16) . . . . ?
C4 N2 C3 C3 -1.6(4) . . . 4_575 ?
C3 N2 C4 C4 1.6(4) . . . 4_575 ?
C2 N1 C1 C2 0.1(8) . . . 3_667 ?
C1 N1 C2 C1 -0.1(8) . . . 3_667 ?
O1 C6 C8 C7 -9(2) . . . . ?
C6 O1 C5 C7 15(2) . . . . ?
C6 C8 C7 C5 17(3) . . . . ?
C8 C7 C5 O1 -20(3) . . . . ?
C5 O1 C6 C8 -3.9(16) . . . . ?

loop_
_exptl_oxdiff_crystal_face_indexfrac_h
_exptl_oxdiff_crystal_face_indexfrac_k
_exptl_oxdiff_crystal_face_indexfrac_l
_exptl_oxdiff_crystal_face_x
_exptl_oxdiff_crystal_face_y
_exptl_oxdiff_crystal_face_z
0.0011 -1.0012 0.0023 -0.1776 0.0209 -0.0583
-0.0011 1.0012 -0.0023 0.1776 -0.0209 0.0583
-0.0036 0.0003 -0.9990 -0.0130 -0.1208 -0.0038
0.0036 -0.0003 0.9990 0.0130 0.1208 0.0038
1.0012 0.0010 -0.0070 -0.0515 0.0146 0.1618
-1.0012 -0.0010 0.0070 0.0515 -0.0146 -0.1618
1.0084 0.0004 1.9911 -0.0255 0.2561 0.1693
-1.0084 -0.0004 -1.9911 0.0255 -0.2561 -0.1693
0.9940 0.0017 -2.0051 -0.0774 -0.2269 0.1543
-0.9940 -0.0017 2.0051 0.0774 0.2269 -0.1543
